data_2312579
loop_
_publ_author_name
'Bosch, Eric'
'Bowling, Nathan P.'

_publ_section_title
;
 Role of secondary interactions in a series of 2:1 halogen-bonded
 cocrystals formed between 4-(dimethylamino)pyridine and ditopic
 halogen-bond donors.
;
_journal_coeditor_code VP3039
_journal_issue 9
_journal_name_full 'Acta crystallographica. Section C, Structural chemistry'
_journal_paper_doi 10.1107/S205322962400771X
_journal_volume 80
_journal_year 2024
_chemical_formula_iupac '2C7 H10 N2, C6 Br2 F2 I2'
_chemical_formula_moiety '2(C7 H10 N2), C6 Br2 F2 I2'
_chemical_formula_sum 'C20 H20 Br2 F2 I2 N4'
_chemical_formula_weight 768.021
_chemical_name_systematic
;
4-(Dimethylamino)pyridine--1,2-dibromo-4,5-difluoro-3,6-diiodobenzene (2/1)
;
_space_group_crystal_system triclinic
_space_group_IT_number 2
_space_group_name_Hall '-P 1'
_space_group_name_H-M_alt 'P -1'
_atom_sites_solution_primary dual
_audit_creation_method
;
Olex2 1.5
(compiled 2022.04.07 svn.rca3783a0 for OlexSys, GUI svn.r6498)
;
_cell_angle_alpha 74.473(4)
_cell_angle_beta 85.820(4)
_cell_angle_gamma 61.476(4)
_cell_formula_units_Z 2
_cell_length_a 9.6158(4)
_cell_length_b 9.7518(4)
_cell_length_c 14.8423(7)
_cell_measurement_reflns_used 12656
_cell_measurement_temperature 99.9(4)
_cell_measurement_theta_max 76.9710
_cell_measurement_theta_min 3.0890
_cell_volume 1175.73(10)
_computing_cell_refinement
;
CrysAlis PRO (Rigaku OD, 2023)
;
_computing_data_collection
;
CrysAlis PRO (Rigaku OD, 2023)
;
_computing_data_reduction
;
CrysAlis PRO (Rigaku OD, 2023)
;
_computing_molecular_graphics
;
OLEX2 (Dolomanov <i>et al.</i>, 2009)
;
_computing_publication_material
;
OLEX2 (Dolomanov <i>et al.</i>, 2009)
;
_computing_structure_refinement
;
olex2.refine (Bourhis <i>et al.</i>, 2015)
;
_computing_structure_solution
;
SHELXT2018 (Sheldrick, 2015)
;
_diffrn_ambient_temperature 99.9(4)
_diffrn_detector 'Hybrid Pixel Array Detector'
_diffrn_detector_area_resol_mean 10.0000
_diffrn_measured_fraction_theta_full 0.9981
_diffrn_measured_fraction_theta_max 0.9793
_diffrn_measurement_device 'four-circle diffractometer'
_diffrn_measurement_device_type 'Rigaku XtaLAB Synergy Dualflex diffractometer with a HyPix detector'
_diffrn_measurement_method '\w scans'
_diffrn_radiation_monochromator mirror
_diffrn_radiation_probe x-ray
_diffrn_radiation_type 'Cu K\a'
_diffrn_radiation_wavelength 1.54184
_diffrn_reflns_av_R_equivalents 0.0634
_diffrn_reflns_av_unetI/netI 0.0455
_diffrn_reflns_limit_h_max 12
_diffrn_reflns_limit_h_min -11
_diffrn_reflns_limit_k_max 12
_diffrn_reflns_limit_k_min -12
_diffrn_reflns_limit_l_max 18
_diffrn_reflns_limit_l_min -18
_diffrn_reflns_number 22021
_diffrn_reflns_theta_full 67.6840
_diffrn_reflns_theta_max 78.47
_diffrn_reflns_theta_min 3.10
_diffrn_source 'micro-focus sealed X-ray tube'
_exptl_absorpt_coefficient_mu 25.264
_exptl_absorpt_correction_T_max 0.441
_exptl_absorpt_correction_T_min 0.055
_exptl_absorpt_correction_type analytical
_exptl_absorpt_process_details
;
(CrysAlis PRO; Rigaku OD, 2023)
;
_exptl_crystal_colour 'clear colourless'
_exptl_crystal_density_diffrn 2.169
_exptl_crystal_description plate
_exptl_crystal_F_000 723.788
_exptl_crystal_size_max 0.23
_exptl_crystal_size_mid 0.1
_exptl_crystal_size_min 0.04
_refine_diff_density_max 3.0024
_refine_diff_density_min -1.9410
_refine_ls_goodness_of_fit_ref 1.0304
_refine_ls_hydrogen_treatment constr
_refine_ls_matrix_type full
_refine_ls_number_constraints 32
_refine_ls_number_parameters 275
_refine_ls_number_reflns 4962
_refine_ls_number_restraints 0
_refine_ls_restrained_S_all 1.0304
_refine_ls_R_factor_all 0.0510
_refine_ls_R_factor_gt 0.0494
_refine_ls_shift/su_max -0.0004
_refine_ls_shift/su_mean 0.0001
_refine_ls_structure_factor_coef Fsqd
_refine_ls_weighting_details 'w=1/[\s^2^(Fo^2^)+(0.1145P)^2^+0.3489P] where P=(Fo^2^+2Fc^2^)/3'
_refine_ls_weighting_scheme calc
_refine_ls_wR_factor_gt 0.1395
_refine_ls_wR_factor_ref 0.1417
_reflns_number_gt 4694
_reflns_number_total 4962
_reflns_threshold_expression I>=2u(I)
_cod_data_source_file vp3039sup1.cif
_cod_data_source_block 2DMAP.DIBFB
_cod_database_code 2312579

loop_
_space_group_symop_id
_space_group_symop_operation_xyz
1 x,y,z
2 -x,-y,-z

loop_
_atom_site_type_symbol
_atom_site_label
_atom_site_fract_x
_atom_site_fract_y
_atom_site_fract_z
_atom_site_U_iso_or_equiv
_atom_site_adp_type
_atom_site_occupancy
I I1 0.40062(3) 0.97911(4) 0.70655(2) 0.02939(14) Uani 1.000000
I I2 0.79056(4) 0.12383(4) 0.81263(2) 0.03182(14) Uani 1.000000
Br Br2 0.54649(6) 0.76869(6) 0.53272(3) 0.02882(15) Uani 1.000000
Br Br1 0.72000(6) 0.37330(6) 0.58100(4) 0.03075(16) Uani 1.000000
F F1 0.4850(4) 0.6969(4) 0.8923(2) 0.0365(7) Uani 1.000000
F F2 0.6273(4) 0.3785(4) 0.9317(2) 0.0396(7) Uani 1.000000
N N1 0.2482(6) 1.3018(6) 0.6717(4) 0.0349(10) Uani 1.000000
N N2 0.0075(6) 1.8081(7) 0.6108(4) 0.0360(10) Uani 1.000000
N N3 0.9490(6) -0.2038(6) 0.8602(4) 0.0376(10) Uani 1.000000
N N4 1.1802(6) -0.7074(7) 0.9133(4) 0.0392(11) Uani 1.000000
C C12 0.6494(5) 0.4759(6) 0.6795(3) 0.0257(9) Uani 1.000000
C C8 0.5171(6) 0.7235(6) 0.7292(4) 0.0262(9) Uani 1.000000
C C1 0.2447(6) 1.5495(7) 0.6697(4) 0.0290(10) Uani 1.000000
C C5 0.0864(6) 1.6428(7) 0.6311(3) 0.0272(9) Uani 1.000000
C C13 0.5739(5) 0.6440(6) 0.6585(3) 0.0251(9) Uani 1.000000
C C11 0.6720(6) 0.3808(6) 0.7722(4) 0.0267(10) Uani 1.000000
C C3 0.0972(6) 1.3892(7) 0.6354(4) 0.0336(11) Uani 1.000000
C C9 0.5373(6) 0.6278(7) 0.8202(4) 0.0311(10) Uani 1.000000
C C4 0.0143(6) 1.5545(7) 0.6148(4) 0.0313(10) Uani 1.000000
C C2 0.3179(6) 1.3846(7) 0.6872(4) 0.0334(11) Uani 1.000000
C C10 0.6122(6) 0.4623(7) 0.8411(4) 0.0321(10) Uani 1.000000
C C17 0.9472(6) -0.4472(7) 0.8581(4) 0.0347(11) Uani 1.000000
C C16 0.8784(7) -0.2829(8) 0.8424(4) 0.0380(12) Uani 1.000000
C C15 1.1001(7) -0.2938(7) 0.8956(4) 0.0352(11) Uani 1.000000
C C18 1.1063(6) -0.5444(7) 0.8958(4) 0.0304(10) Uani 1.000000
C C14 1.1818(6) -0.4598(7) 0.9140(4) 0.0333(11) Uani 1.000000
C C6 -0.1606(6) 1.8945(7) 0.5886(5) 0.0383(12) Uani 1.000000
C C7 0.0866(6) 1.8924(7) 0.6323(4) 0.0352(11) Uani 1.000000
C C19 1.0981(8) -0.7907(8) 0.8951(5) 0.0424(13) Uani 1.000000
C C20 1.3464(8) -0.8058(8) 0.9470(6) 0.0496(16) Uani 1.000000
H H1 0.2999(6) 1.6011(7) 0.6834(4) 0.0348(12) Uiso 1.000000
H H4 -0.0923(6) 1.6100(7) 0.5894(4) 0.0376(12) Uiso 1.000000
H H14 1.2888(6) -0.5176(7) 0.9388(4) 0.0400(13) Uiso 1.000000
H H17 0.8890(6) -0.4956(7) 0.8438(4) 0.0417(13) Uiso 1.000000
H H6a -0.1829(7) 1.887(6) 0.5273(18) 0.0575(18) Uiso 1.000000
H H6b -0.2125(9) 1.847(4) 0.637(2) 0.0575(18) Uiso 1.000000
H H6c -0.2011(12) 2.0085(15) 0.587(4) 0.0575(18) Uiso 1.000000
H H7a 0.101(6) 1.869(5) 0.7005(4) 0.0529(17) Uiso 1.000000
H H7b 0.190(3) 1.856(5) 0.605(3) 0.0529(17) Uiso 1.000000
H H7c 0.021(3) 2.0093(8) 0.606(3) 0.0529(17) Uiso 1.000000
H H19a 1.002(4) -0.763(6) 0.930(3) 0.0636(19) Uiso 1.000000
H H19b 1.069(6) -0.758(5) 0.8279(7) 0.0636(19) Uiso 1.000000
H H19c 1.168(3) -0.9079(8) 0.915(4) 0.0636(19) Uiso 1.000000
H H20a 1.4084(14) -0.757(4) 0.910(3) 0.074(2) Uiso 1.000000
H H20b 1.3569(12) -0.811(7) 1.0132(14) 0.074(2) Uiso 1.000000
H H20c 1.386(2) -0.915(2) 0.940(4) 0.074(2) Uiso 1.000000
H H3 0.0454(6) 1.3331(7) 0.6235(4) 0.0403(13) Uiso 1.000000
H H2 0.4250(6) 1.3250(7) 0.7119(4) 0.0400(13) Uiso 1.000000
H H15 1.1535(7) -0.2400(7) 0.9087(4) 0.0422(13) Uiso 1.000000
H H16 0.7718(7) -0.2206(8) 0.8168(4) 0.0456(14) Uiso 1.000000

loop_
_atom_site_aniso_label
_atom_site_aniso_U_11
_atom_site_aniso_U_22
_atom_site_aniso_U_33
_atom_site_aniso_U_12
_atom_site_aniso_U_13
_atom_site_aniso_U_23
I1 0.0264(2) 0.0275(2) 0.0354(2) -0.01116(15) -0.00138(12) -0.01253(14)
I2 0.0300(2) 0.0277(2) 0.0357(2) -0.01197(16) -0.00371(13) -0.00713(14)
Br2 0.0297(3) 0.0295(3) 0.0269(3) -0.0135(2) -0.00174(18) -0.0074(2)
Br1 0.0323(3) 0.0306(3) 0.0308(3) -0.0132(2) 0.00128(19) -0.0139(2)
F1 0.0482(17) 0.0334(16) 0.0300(14) -0.0177(14) 0.0055(12) -0.0162(12)
F2 0.0489(17) 0.0399(18) 0.0280(14) -0.0198(15) 0.0013(12) -0.0080(13)
N1 0.033(2) 0.034(3) 0.038(2) -0.013(2) -0.0033(18) -0.013(2)
N2 0.028(2) 0.037(3) 0.044(3) -0.013(2) -0.0039(18) -0.017(2)
N3 0.038(2) 0.030(2) 0.042(3) -0.015(2) -0.0056(19) -0.0049(19)
N4 0.035(2) 0.034(3) 0.043(3) -0.011(2) -0.009(2) -0.010(2)
C12 0.024(2) 0.026(2) 0.032(2) -0.0121(18) 0.0011(16) -0.0142(19)
C8 0.0194(19) 0.026(2) 0.033(2) -0.0094(19) -0.0002(16) -0.0105(19)
C1 0.028(2) 0.035(3) 0.031(2) -0.019(2) 0.0023(18) -0.013(2)
C5 0.024(2) 0.028(2) 0.027(2) -0.0095(19) 0.0007(16) -0.0100(19)
C13 0.027(2) 0.027(2) 0.0214(19) -0.0140(19) -0.0010(15) -0.0037(17)
C11 0.026(2) 0.021(2) 0.034(2) -0.0109(19) 0.0000(18) -0.0077(19)
C3 0.029(2) 0.038(3) 0.039(3) -0.017(2) -0.0026(19) -0.016(2)
C9 0.030(2) 0.037(3) 0.032(2) -0.015(2) 0.0013(18) -0.019(2)
C4 0.024(2) 0.034(3) 0.037(2) -0.013(2) -0.0007(18) -0.012(2)
C2 0.025(2) 0.036(3) 0.040(3) -0.013(2) -0.0026(19) -0.014(2)
C10 0.034(2) 0.039(3) 0.026(2) -0.020(2) -0.0008(18) -0.006(2)
C17 0.030(2) 0.037(3) 0.037(3) -0.016(2) 0.000(2) -0.008(2)
C16 0.032(2) 0.039(3) 0.037(3) -0.013(2) -0.005(2) -0.006(2)
C15 0.038(3) 0.034(3) 0.035(2) -0.018(2) -0.001(2) -0.009(2)
C18 0.030(2) 0.031(3) 0.026(2) -0.010(2) -0.0016(18) -0.009(2)
C14 0.029(2) 0.034(3) 0.035(2) -0.013(2) -0.0021(19) -0.010(2)
C6 0.027(2) 0.030(3) 0.051(3) -0.007(2) -0.003(2) -0.012(2)
C7 0.031(2) 0.030(3) 0.048(3) -0.013(2) 0.002(2) -0.017(2)
C19 0.043(3) 0.037(3) 0.048(3) -0.017(3) 0.002(2) -0.016(3)
C20 0.037(3) 0.031(3) 0.069(4) -0.002(2) -0.009(3) -0.016(3)

loop_
_atom_type_symbol
_atom_type_scat_Cromer_Mann_a1
_atom_type_scat_Cromer_Mann_a2
_atom_type_scat_Cromer_Mann_a3
_atom_type_scat_Cromer_Mann_a4
_atom_type_scat_Cromer_Mann_b1
_atom_type_scat_Cromer_Mann_b2
_atom_type_scat_Cromer_Mann_b3
_atom_type_scat_Cromer_Mann_b4
_atom_type_scat_Cromer_Mann_c
_atom_type_scat_dispersion_source
_atom_type_scat_dispersion_real
_atom_type_scat_dispersion_imag
_atom_type_scat_source
Br 17.17890 5.23580 5.63770 3.98510 2.17230 16.57960 0.26090 41.43280 2.95570 'Henke, Gullikson and Davis, At. Data and Nucl. Data Tables, 1993, 54, 2' -0.67402 1.33011 'International Tables Volume C Table 6.1.1.4 (pp. 500-502)'
C 2.31000 1.02000 1.58860 0.86500 20.84390 10.20750 0.56870 51.65120 0.21560 'Henke, Gullikson and Davis, At. Data and Nucl. Data Tables, 1993, 54, 2' 0.01920 0.00962 'International Tables Volume C Table 6.1.1.4 (pp. 500-502)'
F 3.53920 2.64120 1.51700 1.02430 10.28250 4.29440 0.26150 26.14760 0.27760 'Henke, Gullikson and Davis, At. Data and Nucl. Data Tables, 1993, 54, 2' 0.07537 0.05506 'International Tables Volume C Table 6.1.1.4 (pp. 500-502)'
H 0.49300 0.32291 0.14019 0.04081 10.51090 26.12570 3.14236 57.79970 0.00304 'Henke, Gullikson and Davis, At. Data and Nucl. Data Tables, 1993, 54, 2' 0.00000 0.00000 'International Tables Volume C Table 6.1.1.4 (pp. 500-502)'
I 20.14720 18.99490 7.51380 2.27350 4.34700 0.38140 27.76600 66.87760 4.07120 'Henke, Gullikson and Davis, At. Data and Nucl. Data Tables, 1993, 54, 2' -0.19206 6.94430 'International Tables Volume C Table 6.1.1.4 (pp. 500-502)'
N 12.21260 3.13220 2.01250 1.16630 0.00570 9.89330 28.99750 0.58260 -11.52900 'Henke, Gullikson and Davis, At. Data and Nucl. Data Tables, 1993, 54, 2' 0.03256 0.01839 'International Tables Volume C Table 6.1.1.4 (pp. 500-502)'

loop_
_exptl_crystal_face_index_h
_exptl_crystal_face_index_k
_exptl_crystal_face_index_l
_exptl_crystal_face_perp_dist
2 1 0 0.0397
-2 -1 0 0.0635
0 0 -1 0.0301
0 0 1 0.0131
2 -1 -1 0.0814
-2 -1 2 0.0441
0 -2 1 0.0584
2 1 -2 0.0421
-1 -1 0 0.0740
1 1 0 0.0826
-1 -2 -2 0.0862
2 1 2 0.0296
-2 -1 -2 0.0666
-2 1 -2 0.0846
0 1 -1 0.0971

loop_
_geom_angle_atom_site_label_1
_geom_angle_atom_site_label_2
_geom_angle_atom_site_label_3
_geom_angle_site_symmetry_1
_geom_angle_site_symmetry_3
_geom_angle
_geom_angle_publ_flag
C2 N1 C3 . . 116.7(5) ?
C6 N2 C5 . . 119.9(5) ?
C7 N2 C5 . . 119.3(5) ?
C7 N2 C6 . . 119.3(5) ?
C15 N3 C16 . . 116.6(5) ?
C19 N4 C18 . . 121.0(5) ?
C20 N4 C18 . . 121.5(5) ?
C20 N4 C19 . . 117.4(5) ?
C13 C12 Br1 . . 119.5(4) ?
C11 C12 Br1 . . 119.3(4) ?
C11 C12 C13 . . 121.2(5) ?
C13 C8 I1 . . 124.6(4) ?
C9 C8 I1 . . 118.2(4) ?
C9 C8 C13 . . 117.1(5) ?
C2 C1 C5 . . 119.7(5) ?
H1 C1 C5 . . 120.2(3) ?
H1 C1 C2 . . 120.2(3) ?
C1 C5 N2 . . 122.4(5) ?
C4 C5 N2 . . 121.9(5) ?
C4 C5 C1 . . 115.7(5) ?
C12 C13 Br2 . . 120.1(4) ?
C8 C13 Br2 . . 118.9(4) ?
C8 C13 C12 . . 120.9(4) ?
C12 C11 I2 . . 124.4(4) ?
C10 C11 I2 . . 118.7(4) ?
C10 C11 C12 . . 116.9(5) ?
C4 C3 N1 . . 123.5(5) ?
H3 C3 N1 . . 118.3(3) ?
H3 C3 C4 . . 118.3(3) ?
C8 C9 F1 . . 120.3(5) ?
C10 C9 F1 . . 117.7(5) ?
C10 C9 C8 . . 122.0(5) ?
C3 C4 C5 . . 120.2(5) ?
H4 C4 C5 . . 119.9(3) ?
H4 C4 C3 . . 119.9(3) ?
C1 C2 N1 . . 124.2(5) ?
H2 C2 N1 . . 117.9(3) ?
H2 C2 C1 . . 117.9(3) ?
C11 C10 F2 . . 120.1(5) ?
C9 C10 F2 . . 118.1(5) ?
C9 C10 C11 . . 121.8(5) ?
C18 C17 C16 . . 119.2(5) ?
H17 C17 C16 . . 120.4(3) ?
H17 C17 C18 . . 120.4(3) ?
C17 C16 N3 . . 125.1(5) ?
H16 C16 N3 . . 117.5(3) ?
H16 C16 C17 . . 117.5(3) ?
C14 C15 N3 . . 123.5(5) ?
H15 C15 N3 . . 118.2(3) ?
H15 C15 C14 . . 118.2(3) ?
C17 C18 N4 . . 121.8(5) ?
C14 C18 N4 . . 122.5(5) ?
C14 C18 C17 . . 115.7(5) ?
C18 C14 C15 . . 119.9(5) ?
H14 C14 C15 . . 120.0(3) ?
H14 C14 C18 . . 120.0(3) ?
H6a C6 N2 . . 109.5 ?
H6b C6 N2 . . 109.5 ?
H6b C6 H6a . . 109.5 ?
H6c C6 N2 . . 109.5 ?
H6c C6 H6a . . 109.5 ?
H6c C6 H6b . . 109.5 ?
H7a C7 N2 . . 109.5 ?
H7b C7 N2 . . 109.5 ?
H7b C7 H7a . . 109.5 ?
H7c C7 N2 . . 109.5 ?
H7c C7 H7a . . 109.5 ?
H7c C7 H7b . . 109.5 ?
H19a C19 N4 . . 109.5 ?
H19b C19 N4 . . 109.5 ?
H19b C19 H19a . . 109.5 ?
H19c C19 N4 . . 109.5 ?
H19c C19 H19a . . 109.5 ?
H19c C19 H19b . . 109.5 ?
H20a C20 N4 . . 109.5 ?
H20b C20 N4 . . 109.5 ?
H20b C20 H20a . . 109.5 ?
H20c C20 N4 . . 109.5 ?
H20c C20 H20a . . 109.5 ?
H20c C20 H20b . . 109.5 ?

loop_
_geom_bond_atom_site_label_1
_geom_bond_atom_site_label_2
_geom_bond_site_symmetry_2
_geom_bond_distance
_geom_bond_publ_flag
I1 C8 . 2.127(5) ?
I2 C11 . 2.123(5) ?
Br2 C13 . 1.894(5) ?
Br1 C12 . 1.894(5) ?
F1 C9 . 1.354(6) ?
F2 C10 . 1.351(6) ?
N1 C3 . 1.346(7) ?
N1 C2 . 1.338(8) ?
N2 C5 . 1.368(8) ?
N2 C6 . 1.435(7) ?
N2 C7 . 1.459(8) ?
N3 C16 . 1.327(8) ?
N3 C15 . 1.343(8) ?
N4 C18 . 1.352(8) ?
N4 C19 . 1.455(8) ?
N4 C20 . 1.456(8) ?
C12 C13 . 1.391(7) ?
C12 C11 . 1.403(7) ?
C8 C13 . 1.394(7) ?
C8 C9 . 1.388(8) ?
C1 C5 . 1.414(7) ?
C1 C2 . 1.368(8) ?
C1 H1 . 0.9500 ?
C5 C4 . 1.409(8) ?
C11 C10 . 1.385(8) ?
C3 C4 . 1.368(8) ?
C3 H3 . 0.9500 ?
C9 C10 . 1.369(8) ?
C4 H4 . 0.9500 ?
C2 H2 . 0.9500 ?
C17 C16 . 1.367(9) ?
C17 C18 . 1.417(7) ?
C17 H17 . 0.9500 ?
C16 H16 . 0.9500 ?
C15 C14 . 1.375(8) ?
C15 H15 . 0.9500 ?
C18 C14 . 1.414(8) ?
C14 H14 . 0.9500 ?
C6 H6a . 0.9800 ?
C6 H6b . 0.9800 ?
C6 H6c . 0.9800 ?
C7 H7a . 0.9800 ?
C7 H7b . 0.9800 ?
C7 H7c . 0.9800 ?
C19 H19a . 0.9800 ?
C19 H19b . 0.9800 ?
C19 H19c . 0.9800 ?
C20 H20a . 0.9800 ?
C20 H20b . 0.9800 ?
C20 H20c . 0.9800 ?

loop_
_geom_torsion_atom_site_label_1
_geom_torsion_atom_site_label_2
_geom_torsion_atom_site_label_3
_geom_torsion_atom_site_label_4
_geom_torsion_site_symmetry_1
_geom_torsion_site_symmetry_2
_geom_torsion_site_symmetry_3
_geom_torsion_site_symmetry_4
_geom_torsion
_geom_torsion_publ_flag
I1 C8 C13 Br2 . . . . -0.3(4) ?
I1 C8 C13 C12 . . . . 179.7(4) ?
I1 C8 C9 F1 . . . . -0.7(4) ?
I1 C8 C9 C10 . . . . -179.4(4) ?
I2 C11 C12 Br1 . . . . 2.7(4) ?
I2 C11 C12 C13 . . . . -178.4(4) ?
I2 C11 C10 F2 . . . . -1.2(4) ?
I2 C11 C10 C9 . . . . 178.7(4) ?
Br2 C13 C12 Br1 . . . . -1.5(4) ?
Br2 C13 C12 C11 . . . . 179.6(4) ?
Br2 C13 C8 C9 . . . . 179.0(4) ?
Br1 C12 C13 C8 . . . . 178.5(3) ?
Br1 C12 C11 C10 . . . . -177.4(4) ?
F1 C9 C8 C13 . . . . 180.0(5) ?
F1 C9 C10 F2 . . . . 1.0(5) ?
F1 C9 C10 C11 . . . . -178.9(4) ?
F2 C10 C11 C12 . . . . 178.9(5) ?
F2 C10 C9 C8 . . . . 179.7(4) ?
N1 C3 C4 C5 . . . . 0.2(7) ?
N1 C2 C1 C5 . . . . -1.3(7) ?
N2 C5 C1 C2 . . . . -179.1(5) ?
N2 C5 C4 C3 . . . . 179.6(5) ?
N3 C16 C17 C18 . . . . -0.3(7) ?
N3 C15 C14 C18 . . . . -0.2(7) ?
N4 C18 C17 C16 . . . . 179.6(6) ?
N4 C18 C14 C15 . . . . -179.3(6) ?
C12 C13 C8 C9 . . . . -1.0(5) ?
C12 C11 C10 C9 . . . . -1.3(6) ?
C8 C9 C10 C11 . . . . -0.2(6) ?
C1 C5 C4 C3 . . . . -0.5(6) ?
C17 C18 C14 C15 . . . . 0.5(6) ?

_cod_database_fobs_code 2312579
